data_7150834
loop_
_publ_author_name
'Stones, Graham'
'Tripoli, R\'egis'
'McDavid, Colin L.'
'Roux-Dupl\^atre, Kewin'
'Kennedy, Alan R.'
'Sherrington, David C.'
'Gibson, Colin L.'

_publ_section_title
;
 Investigation of macrocyclisation routes to 1,4,7-triazacyclononanes:
 efficient syntheses from 1,2-ditosylamides
;
_journal_issue 2
_journal_name_full 'Organic &amp;  Biomolecular Chemistry'
_journal_page_first 374
_journal_page_last 384
_journal_paper_doi 10.1039/b716938h
_journal_volume 6
_journal_year 2008
_chemical_formula_sum 'C17 H27 Cu F6 N3 O4'
_chemical_formula_weight 514.96
_chemical_name_systematic
;
?
;
_space_group_IT_number 19
_symmetry_cell_setting orthorhombic
_symmetry_space_group_name_Hall 'P 2ac 2ab'
_symmetry_space_group_name_H-M 'P 21 21 21'
_atom_sites_solution_hydrogens geom
_atom_sites_solution_primary direct
_atom_sites_solution_secondary difmap
_audit_creation_method SHELXL-97
_cell_angle_alpha 90.00
_cell_angle_beta 90.00
_cell_angle_gamma 90.00
_cell_formula_units_Z 4
_cell_length_a 8.3666(2)
_cell_length_b 15.4945(3)
_cell_length_c 16.3029(4)
_cell_measurement_reflns_used 2768
_cell_measurement_temperature 173(2)
_cell_measurement_theta_max 27.48
_cell_measurement_theta_min 1.00
_cell_volume 2113.45(8)
_computing_data_collection 'Denzo & Collect'
_computing_structure_refinement 'SHELXL-97 (Sheldrick, 1997)'
_diffrn_ambient_temperature 173(2)
_diffrn_measured_fraction_theta_full 1.000
_diffrn_measured_fraction_theta_max 1.000
_diffrn_measurement_device_type 'Nonius Kappa CCD'
_diffrn_measurement_method 'phi and omega scans'
_diffrn_radiation_monochromator graphite
_diffrn_radiation_source 'fine-focus sealed tube'
_diffrn_radiation_type MoK\a
_diffrn_radiation_wavelength 0.71073
_diffrn_reflns_av_R_equivalents 0.077
_diffrn_reflns_av_sigmaI/netI 0.0600
_diffrn_reflns_limit_h_max 10
_diffrn_reflns_limit_h_min -10
_diffrn_reflns_limit_k_max 20
_diffrn_reflns_limit_k_min -19
_diffrn_reflns_limit_l_max 21
_diffrn_reflns_limit_l_min -21
_diffrn_reflns_number 30600
_diffrn_reflns_theta_full 27.45
_diffrn_reflns_theta_max 27.45
_diffrn_reflns_theta_min 1.81
_exptl_absorpt_coefficient_mu 1.115
_exptl_absorpt_correction_type none
_exptl_crystal_colour blue
_exptl_crystal_density_diffrn 1.618
_exptl_crystal_density_method 'not measured'
_exptl_crystal_description prism
_exptl_crystal_F_000 1060
_exptl_crystal_size_max 0.32
_exptl_crystal_size_mid 0.20
_exptl_crystal_size_min 0.10
_refine_diff_density_max 0.331
_refine_diff_density_min -0.301
_refine_diff_density_rms 0.071
_refine_ls_abs_structure_details 'Flack H D (1983), Acta Cryst. A39, 876-881'
_refine_ls_abs_structure_Flack -0.009(13)
_refine_ls_extinction_method none
_refine_ls_goodness_of_fit_ref 1.033
_refine_ls_hydrogen_treatment constr
_refine_ls_matrix_type full
_refine_ls_number_parameters 283
_refine_ls_number_reflns 4836
_refine_ls_number_restraints 0
_refine_ls_restrained_S_all 1.033
_refine_ls_R_factor_all 0.0701
_refine_ls_R_factor_gt 0.0405
_refine_ls_shift/su_max 0.001
_refine_ls_shift/su_mean 0.000
_refine_ls_structure_factor_coef Fsqd
_refine_ls_weighting_details 'calc w=1/[\s^2^(Fo^2^)+(0.0186P)^2^+1.5838P] where P=(Fo^2^+2Fc^2^)/3'
_refine_ls_weighting_scheme calc
_refine_ls_wR_factor_gt 0.0630
_refine_ls_wR_factor_ref 0.0719
_reflns_number_gt 3771
_reflns_number_total 4836
_reflns_threshold_expression I>2\s(I)
_cod_data_source_file b716938h.txt
_cod_data_source_block gib0406
_cod_original_sg_symbol_H-M P212121
_cod_database_code 7150834

loop_
_symmetry_equiv_pos_as_xyz
'x, y, z'
'-x+1/2, -y, z+1/2'
'x+1/2, -y+1/2, -z'
'-x, y+1/2, -z+1/2'

loop_
_atom_site_label
_atom_site_type_symbol
_atom_site_fract_x
_atom_site_fract_y
_atom_site_fract_z
_atom_site_U_iso_or_equiv
_atom_site_adp_type
_atom_site_occupancy
_atom_site_symmetry_multiplicity
_atom_site_calc_flag
_atom_site_refinement_flags
_atom_site_disorder_assembly
_atom_site_disorder_group
Cu1 Cu 0.87709(4) 0.86730(2) 0.20338(2) 0.02015(9) Uani 1 1 d . . .
F1 F 0.5432(3) 0.99203(14) 0.39498(13) 0.0514(6) Uani 1 1 d . . .
F2 F 0.4699(2) 1.03073(14) 0.27428(14) 0.0472(6) Uani 1 1 d . . .
F3 F 0.5927(3) 1.12063(11) 0.35315(12) 0.0445(5) Uani 1 1 d . . .
F4 F 0.5648(3) 1.07045(14) 0.08160(17) 0.0797(10) Uani 1 1 d . . .
F5 F 0.4021(3) 0.98475(16) 0.02636(17) 0.0765(8) Uani 1 1 d . . .
F6 F 0.6294(4) 1.00675(19) -0.02580(14) 0.0893(10) Uani 1 1 d . . .
O1 O 0.7561(2) 0.92568(12) 0.28936(14) 0.0242(5) Uani 1 1 d . . .
O2 O 0.8394(3) 1.06175(13) 0.26792(14) 0.0346(6) Uani 1 1 d . . .
O3 O 0.7612(3) 0.94017(13) 0.12383(13) 0.0274(5) Uani 1 1 d . . .
O4 O 0.5556(3) 0.85267(16) 0.09375(16) 0.0474(7) Uani 1 1 d . . .
N1 N 1.0038(3) 0.80217(16) 0.11685(16) 0.0250(6) Uani 1 1 d . . .
N2 N 0.7981(3) 0.73939(15) 0.24465(14) 0.0183(6) Uani 1 1 d . . .
N3 N 1.0709(3) 0.84150(15) 0.28090(15) 0.0227(6) Uani 1 1 d . . .
C1 C 0.9658(4) 0.7075(2) 0.12249(19) 0.0260(8) Uani 1 1 d . . .
H1A H 1.0527 0.6777 0.1524 0.031 Uiso 1 1 calc R . .
H1B H 0.9606 0.6829 0.0665 0.031 Uiso 1 1 calc R . .
C2 C 0.8076(4) 0.69100(19) 0.16629(19) 0.0248(7) Uani 1 1 d . . .
H2A H 0.7182 0.7086 0.1302 0.030 Uiso 1 1 calc R . .
H2B H 0.7966 0.6285 0.1775 0.030 Uiso 1 1 calc R . .
C3 C 0.9141(4) 0.70751(18) 0.30744(18) 0.0214(7) Uani 1 1 d . . .
H3 H 0.9954 0.6720 0.2778 0.026 Uiso 1 1 calc R . .
C4 C 1.0041(4) 0.7840(2) 0.34715(19) 0.0231(7) Uani 1 1 d . . .
H4 H 0.9247 0.8185 0.3792 0.028 Uiso 1 1 calc R . .
C5 C 1.1989(4) 0.7998(2) 0.2306(2) 0.0310(8) Uani 1 1 d . . .
H5A H 1.1967 0.7366 0.2390 0.037 Uiso 1 1 calc R . .
H5B H 1.3049 0.8215 0.2480 0.037 Uiso 1 1 calc R . .
C6 C 1.1722(4) 0.8202(2) 0.1403(2) 0.0315(9) Uani 1 1 d . . .
H6A H 1.1969 0.8817 0.1299 0.038 Uiso 1 1 calc R . .
H6B H 1.2451 0.7847 0.1064 0.038 Uiso 1 1 calc R . .
C7 C 0.8409(4) 0.6498(2) 0.37361(18) 0.0292(8) Uani 1 1 d . . .
H7A H 0.7593 0.6828 0.4044 0.035 Uiso 1 1 calc R . .
H7B H 0.7873 0.6000 0.3474 0.035 Uiso 1 1 calc R . .
C8 C 0.9688(4) 0.6173(2) 0.4329(2) 0.0385(9) Uani 1 1 d . . .
H8A H 0.9182 0.5814 0.4759 0.046 Uiso 1 1 calc R . .
H8B H 1.0463 0.5808 0.4028 0.046 Uiso 1 1 calc R . .
C9 C 1.0557(5) 0.6922(2) 0.4723(2) 0.0386(9) Uani 1 1 d . . .
H9A H 1.1403 0.6698 0.5091 0.046 Uiso 1 1 calc R . .
H9B H 0.9797 0.7260 0.5059 0.046 Uiso 1 1 calc R . .
C10 C 1.1308(5) 0.7508(2) 0.40732(19) 0.0355(8) Uani 1 1 d . . .
H10A H 1.2136 0.7183 0.3768 0.043 Uiso 1 1 calc R . .
H10B H 1.1833 0.8004 0.4345 0.043 Uiso 1 1 calc R . .
C11 C 0.9768(4) 0.8323(2) 0.03188(18) 0.0337(9) Uani 1 1 d . . .
H11A H 1.0489 0.8015 -0.0054 0.051 Uiso 1 1 calc R . .
H11B H 0.9978 0.8944 0.0286 0.051 Uiso 1 1 calc R . .
H11C H 0.8657 0.8208 0.0161 0.051 Uiso 1 1 calc R . .
C12 C 0.6307(4) 0.74562(19) 0.27331(18) 0.0256(7) Uani 1 1 d . . .
H12A H 0.5654 0.7732 0.2309 0.038 Uiso 1 1 calc R . .
H12B H 0.6266 0.7801 0.3236 0.038 Uiso 1 1 calc R . .
H12C H 0.5892 0.6876 0.2844 0.038 Uiso 1 1 calc R . .
C13 C 1.1317(4) 0.92362(19) 0.3160(2) 0.0326(8) Uani 1 1 d . . .
H13A H 1.2231 0.9116 0.3518 0.049 Uiso 1 1 calc R . .
H13B H 1.0468 0.9515 0.3479 0.049 Uiso 1 1 calc R . .
H13C H 1.1652 0.9620 0.2714 0.049 Uiso 1 1 calc R . .
C14 C 0.7465(4) 1.00697(19) 0.2917(2) 0.0221(7) Uani 1 1 d . . .
C15 C 0.5883(4) 1.0374(2) 0.3298(2) 0.0299(8) Uani 1 1 d . . .
C16 C 0.6289(5) 0.9209(2) 0.09282(19) 0.0286(7) Uani 1 1 d . . .
C17 C 0.5546(4) 0.9954(2) 0.0445(2) 0.0339(9) Uani 1 1 d . . .

loop_
_atom_site_aniso_label
_atom_site_aniso_U_11
_atom_site_aniso_U_22
_atom_site_aniso_U_33
_atom_site_aniso_U_23
_atom_site_aniso_U_13
_atom_site_aniso_U_12
Cu1 0.02046(17) 0.01810(16) 0.02189(17) -0.00041(17) 0.00120(18) 0.00207(18)
F1 0.0583(15) 0.0499(13) 0.0462(13) 0.0168(11) 0.0308(12) 0.0147(11)
F2 0.0282(12) 0.0505(13) 0.0629(17) -0.0053(12) -0.0069(11) 0.0067(10)
F3 0.0571(14) 0.0272(10) 0.0492(12) -0.0105(9) 0.0092(11) 0.0139(11)
F4 0.103(2) 0.0338(13) 0.102(2) -0.0028(14) -0.0407(18) 0.0235(14)
F5 0.0356(14) 0.0727(16) 0.121(2) 0.0376(16) -0.0291(16) 0.0022(13)
F6 0.083(2) 0.132(2) 0.0529(15) 0.0541(16) 0.0163(17) 0.043(2)
O1 0.0277(12) 0.0164(10) 0.0286(12) -0.0039(10) 0.0048(12) 0.0020(9)
O2 0.0373(15) 0.0239(12) 0.0426(15) -0.0028(10) 0.0088(12) -0.0099(11)
O3 0.0258(13) 0.0277(12) 0.0286(13) -0.0001(10) -0.0049(11) 0.0053(11)
O4 0.0472(16) 0.0369(16) 0.0581(17) 0.0085(14) -0.0213(13) -0.0099(13)
N1 0.0308(16) 0.0230(14) 0.0212(14) 0.0047(12) 0.0072(12) 0.0015(13)
N2 0.0183(13) 0.0192(13) 0.0174(13) -0.0021(11) -0.0008(11) 0.0004(11)
N3 0.0179(13) 0.0262(13) 0.0241(15) -0.0026(11) -0.0010(11) 0.0001(10)
C1 0.038(2) 0.0211(16) 0.0193(17) -0.0027(14) 0.0001(15) 0.0093(15)
C2 0.0346(19) 0.0167(15) 0.0230(16) -0.0015(14) -0.0035(15) 0.0002(14)
C3 0.0244(17) 0.0206(14) 0.0192(16) 0.0012(13) 0.0005(14) 0.0050(13)
C4 0.0213(17) 0.0271(17) 0.0209(17) 0.0009(14) -0.0008(14) 0.0032(14)
C5 0.0177(17) 0.0372(19) 0.038(2) 0.0002(17) 0.0027(15) 0.0024(15)
C6 0.026(2) 0.035(2) 0.0331(19) 0.0015(16) 0.0109(15) 0.0034(15)
C7 0.035(2) 0.0267(18) 0.0264(17) 0.0050(14) 0.0021(14) -0.0009(15)
C8 0.049(2) 0.040(2) 0.0271(18) 0.0130(17) -0.0003(17) 0.0112(19)
C9 0.040(2) 0.052(2) 0.0234(18) 0.0071(18) -0.0080(17) 0.0104(19)
C10 0.0302(19) 0.046(2) 0.0306(18) -0.0007(16) -0.0109(19) 0.007(2)
C11 0.046(2) 0.0339(19) 0.0217(17) 0.0059(16) 0.0083(17) 0.0111(17)
C12 0.0179(15) 0.0248(15) 0.0342(18) -0.0011(13) -0.0008(16) 0.0000(15)
C13 0.0214(17) 0.0365(18) 0.040(2) -0.0009(15) -0.0081(18) -0.0031(17)
C14 0.0232(16) 0.0231(16) 0.0199(16) -0.0010(16) -0.0011(16) -0.0030(14)
C15 0.038(2) 0.0227(16) 0.0294(17) 0.0016(14) 0.0078(17) 0.0051(16)
C16 0.0295(19) 0.0288(17) 0.0276(17) -0.0026(14) 0.0048(18) 0.0063(19)
C17 0.030(2) 0.037(2) 0.034(2) 0.0045(17) 0.0012(17) 0.0032(17)

loop_
_atom_type_symbol
_atom_type_description
_atom_type_scat_dispersion_real
_atom_type_scat_dispersion_imag
_atom_type_scat_source
Cu Cu 0.3201 1.2651 'International Tables Vol C Tables 4.2.6.8 and 6.1.1.4'
F F 0.0171 0.0103 'International Tables Vol C Tables 4.2.6.8 and 6.1.1.4'
O O 0.0106 0.0060 'International Tables Vol C Tables 4.2.6.8 and 6.1.1.4'
N N 0.0061 0.0033 'International Tables Vol C Tables 4.2.6.8 and 6.1.1.4'
C C 0.0033 0.0016 'International Tables Vol C Tables 4.2.6.8 and 6.1.1.4'
H H 0.0000 0.0000 'International Tables Vol C Tables 4.2.6.8 and 6.1.1.4'

loop_
_geom_angle_atom_site_label_1
_geom_angle_atom_site_label_2
_geom_angle_atom_site_label_3
_geom_angle
_geom_angle_site_symmetry_1
_geom_angle_site_symmetry_3
_geom_angle_publ_flag
O1 Cu1 O3 87.25(9) . . ?
O1 Cu1 N1 177.64(10) . . ?
O3 Cu1 N1 94.83(10) . . ?
O1 Cu1 N3 93.25(10) . . ?
O3 Cu1 N3 152.36(9) . . ?
N1 Cu1 N3 85.42(10) . . ?
O1 Cu1 N2 92.42(9) . . ?
O3 Cu1 N2 124.75(9) . . ?
N1 Cu1 N2 85.49(10) . . ?
N3 Cu1 N2 82.87(9) . . ?
C14 O1 Cu1 121.2(2) . . ?
C16 O3 Cu1 124.2(2) . . ?
C11 N1 C6 109.1(3) . . ?
C11 N1 C1 109.4(3) . . ?
C6 N1 C1 111.6(3) . . ?
C11 N1 Cu1 114.4(2) . . ?
C6 N1 Cu1 102.84(18) . . ?
C1 N1 Cu1 109.36(19) . . ?
C12 N2 C2 110.8(2) . . ?
C12 N2 C3 114.8(2) . . ?
C2 N2 C3 112.8(2) . . ?
C12 N2 Cu1 108.84(18) . . ?
C2 N2 Cu1 100.15(17) . . ?
C3 N2 Cu1 108.23(17) . . ?
C13 N3 C5 109.6(2) . . ?
C13 N3 C4 111.0(2) . . ?
C5 N3 C4 113.8(2) . . ?
C13 N3 Cu1 109.52(18) . . ?
C5 N3 Cu1 107.81(18) . . ?
C4 N3 Cu1 104.98(18) . . ?
N1 C1 C2 112.1(3) . . ?
N1 C1 H1A 109.2 . . ?
C2 C1 H1A 109.2 . . ?
N1 C1 H1B 109.2 . . ?
C2 C1 H1B 109.2 . . ?
H1A C1 H1B 107.9 . . ?
N2 C2 C1 111.4(3) . . ?
N2 C2 H2A 109.3 . . ?
C1 C2 H2A 109.3 . . ?
N2 C2 H2B 109.3 . . ?
C1 C2 H2B 109.3 . . ?
H2A C2 H2B 108.0 . . ?
N2 C3 C7 114.6(2) . . ?
N2 C3 C4 110.5(2) . . ?
C7 C3 C4 110.3(2) . . ?
N2 C3 H3 107.0 . . ?
C7 C3 H3 107.0 . . ?
C4 C3 H3 107.0 . . ?
N3 C4 C10 113.6(3) . . ?
N3 C4 C3 109.5(2) . . ?
C10 C4 C3 110.4(2) . . ?
N3 C4 H4 107.7 . . ?
C10 C4 H4 107.7 . . ?
C3 C4 H4 107.7 . . ?
N3 C5 C6 109.6(3) . . ?
N3 C5 H5A 109.7 . . ?
C6 C5 H5A 109.7 . . ?
N3 C5 H5B 109.7 . . ?
C6 C5 H5B 109.7 . . ?
H5A C5 H5B 108.2 . . ?
N1 C6 C5 110.4(3) . . ?
N1 C6 H6A 109.6 . . ?
C5 C6 H6A 109.6 . . ?
N1 C6 H6B 109.6 . . ?
C5 C6 H6B 109.6 . . ?
H6A C6 H6B 108.1 . . ?
C8 C7 C3 111.0(3) . . ?
C8 C7 H7A 109.4 . . ?
C3 C7 H7A 109.4 . . ?
C8 C7 H7B 109.4 . . ?
C3 C7 H7B 109.4 . . ?
H7A C7 H7B 108.0 . . ?
C9 C8 C7 110.6(3) . . ?
C9 C8 H8A 109.5 . . ?
C7 C8 H8A 109.5 . . ?
C9 C8 H8B 109.5 . . ?
C7 C8 H8B 109.5 . . ?
H8A C8 H8B 108.1 . . ?
C8 C9 C10 111.0(3) . . ?
C8 C9 H9A 109.4 . . ?
C10 C9 H9A 109.4 . . ?
C8 C9 H9B 109.4 . . ?
C10 C9 H9B 109.4 . . ?
H9A C9 H9B 108.0 . . ?
C9 C10 C4 111.0(3) . . ?
C9 C10 H10A 109.4 . . ?
C4 C10 H10A 109.4 . . ?
C9 C10 H10B 109.4 . . ?
C4 C10 H10B 109.4 . . ?
H10A C10 H10B 108.0 . . ?
N1 C11 H11A 109.5 . . ?
N1 C11 H11B 109.5 . . ?
H11A C11 H11B 109.5 . . ?
N1 C11 H11C 109.5 . . ?
H11A C11 H11C 109.5 . . ?
H11B C11 H11C 109.5 . . ?
N2 C12 H12A 109.5 . . ?
N2 C12 H12B 109.5 . . ?
H12A C12 H12B 109.5 . . ?
N2 C12 H12C 109.5 . . ?
H12A C12 H12C 109.5 . . ?
H12B C12 H12C 109.5 . . ?
N3 C13 H13A 109.5 . . ?
N3 C13 H13B 109.5 . . ?
H13A C13 H13B 109.5 . . ?
N3 C13 H13C 109.5 . . ?
H13A C13 H13C 109.5 . . ?
H13B C13 H13C 109.5 . . ?
O2 C14 O1 130.3(3) . . ?
O2 C14 C15 117.8(3) . . ?
O1 C14 C15 111.9(3) . . ?
F1 C15 F3 106.8(3) . . ?
F1 C15 F2 106.7(3) . . ?
F3 C15 F2 106.5(3) . . ?
F1 C15 C14 114.0(3) . . ?
F3 C15 C14 112.6(3) . . ?
F2 C15 C14 109.8(3) . . ?
O4 C16 O3 130.1(3) . . ?
O4 C16 C17 117.1(3) . . ?
O3 C16 C17 112.8(3) . . ?
F4 C17 F6 104.5(3) . . ?
F4 C17 F5 106.1(3) . . ?
F6 C17 F5 106.3(3) . . ?
F4 C17 C16 113.9(3) . . ?
F6 C17 C16 110.8(3) . . ?
F5 C17 C16 114.5(3) . . ?

loop_
_geom_bond_atom_site_label_1
_geom_bond_atom_site_label_2
_geom_bond_distance
_geom_bond_site_symmetry_2
_geom_bond_publ_flag
Cu1 O1 1.951(2) . ?
Cu1 O3 1.974(2) . ?
Cu1 N1 2.033(3) . ?
Cu1 N3 2.094(2) . ?
Cu1 N2 2.195(2) . ?
F1 C15 1.328(4) . ?
F2 C15 1.346(4) . ?
F3 C15 1.345(4) . ?
F4 C17 1.313(4) . ?
F5 C17 1.320(4) . ?
F6 C17 1.318(4) . ?
O1 C14 1.263(3) . ?
O2 C14 1.215(3) . ?
O3 C16 1.253(4) . ?
O4 C16 1.222(4) . ?
N1 C11 1.479(4) . ?
N1 C6 1.487(4) . ?
N1 C1 1.504(4) . ?
N2 C12 1.480(4) . ?
N2 C2 1.483(4) . ?
N2 C3 1.494(4) . ?
N3 C13 1.485(4) . ?
N3 C5 1.496(4) . ?
N3 C4 1.508(4) . ?
C1 C2 1.525(4) . ?
C1 H1A 0.9900 . ?
C1 H1B 0.9900 . ?
C2 H2A 0.9900 . ?
C2 H2B 0.9900 . ?
C3 C7 1.529(4) . ?
C3 C4 1.546(4) . ?
C3 H3 1.0000 . ?
C4 C10 1.533(4) . ?
C4 H4 1.0000 . ?
C5 C6 1.521(5) . ?
C5 H5A 0.9900 . ?
C5 H5B 0.9900 . ?
C6 H6A 0.9900 . ?
C6 H6B 0.9900 . ?
C7 C8 1.527(4) . ?
C7 H7A 0.9900 . ?
C7 H7B 0.9900 . ?
C8 C9 1.513(5) . ?
C8 H8A 0.9900 . ?
C8 H8B 0.9900 . ?
C9 C10 1.531(5) . ?
C9 H9A 0.9900 . ?
C9 H9B 0.9900 . ?
C10 H10A 0.9900 . ?
C10 H10B 0.9900 . ?
C11 H11A 0.9800 . ?
C11 H11B 0.9800 . ?
C11 H11C 0.9800 . ?
C12 H12A 0.9800 . ?
C12 H12B 0.9800 . ?
C12 H12C 0.9800 . ?
C13 H13A 0.9800 . ?
C13 H13B 0.9800 . ?
C13 H13C 0.9800 . ?
C14 C15 1.536(4) . ?
C16 C17 1.530(5) . ?

loop_
_geom_torsion_atom_site_label_1
_geom_torsion_atom_site_label_2
_geom_torsion_atom_site_label_3
_geom_torsion_atom_site_label_4
_geom_torsion
_geom_torsion_site_symmetry_1
_geom_torsion_site_symmetry_2
_geom_torsion_site_symmetry_3
_geom_torsion_site_symmetry_4
_geom_torsion_publ_flag
O3 Cu1 O1 C14 -49.3(2) . . . . ?
N1 Cu1 O1 C14 159(3) . . . . ?
N3 Cu1 O1 C14 103.0(2) . . . . ?
N2 Cu1 O1 C14 -174.0(2) . . . . ?
O1 Cu1 O3 C16 -87.8(2) . . . . ?
N1 Cu1 O3 C16 91.1(3) . . . . ?
N3 Cu1 O3 C16 -179.6(2) . . . . ?
N2 Cu1 O3 C16 3.2(3) . . . . ?
O1 Cu1 N1 C11 155(3) . . . . ?
O3 Cu1 N1 C11 3.4(2) . . . . ?
N3 Cu1 N1 C11 -148.9(2) . . . . ?
N2 Cu1 N1 C11 127.9(2) . . . . ?
O1 Cu1 N1 C6 -86(3) . . . . ?
O3 Cu1 N1 C6 121.54(19) . . . . ?
N3 Cu1 N1 C6 -30.7(2) . . . . ?
N2 Cu1 N1 C6 -113.9(2) . . . . ?
O1 Cu1 N1 C1 32(3) . . . . ?
O3 Cu1 N1 C1 -119.7(2) . . . . ?
N3 Cu1 N1 C1 88.0(2) . . . . ?
N2 Cu1 N1 C1 4.8(2) . . . . ?
O1 Cu1 N2 C12 36.33(18) . . . . ?
O3 Cu1 N2 C12 -52.0(2) . . . . ?
N1 Cu1 N2 C12 -144.76(19) . . . . ?
N3 Cu1 N2 C12 129.31(18) . . . . ?
O1 Cu1 N2 C2 152.63(18) . . . . ?
O3 Cu1 N2 C2 64.3(2) . . . . ?
N1 Cu1 N2 C2 -28.45(18) . . . . ?
N3 Cu1 N2 C2 -114.39(19) . . . . ?
O1 Cu1 N2 C3 -89.08(18) . . . . ?
O3 Cu1 N2 C3 -177.41(16) . . . . ?
N1 Cu1 N2 C3 89.83(18) . . . . ?
N3 Cu1 N2 C3 3.90(17) . . . . ?
O1 Cu1 N3 C13 -56.8(2) . . . . ?
O3 Cu1 N3 C13 33.5(3) . . . . ?
N1 Cu1 N3 C13 125.1(2) . . . . ?
N2 Cu1 N3 C13 -148.9(2) . . . . ?
O1 Cu1 N3 C5 -176.04(19) . . . . ?
O3 Cu1 N3 C5 -85.8(3) . . . . ?
N1 Cu1 N3 C5 5.9(2) . . . . ?
N2 Cu1 N3 C5 91.9(2) . . . . ?
O1 Cu1 N3 C4 62.36(18) . . . . ?
O3 Cu1 N3 C4 152.6(2) . . . . ?
N1 Cu1 N3 C4 -115.69(18) . . . . ?
N2 Cu1 N3 C4 -29.67(17) . . . . ?
C11 N1 C1 C2 -105.5(3) . . . . ?
C6 N1 C1 C2 133.7(3) . . . . ?
Cu1 N1 C1 C2 20.5(3) . . . . ?
C12 N2 C2 C1 162.2(2) . . . . ?
C3 N2 C2 C1 -67.5(3) . . . . ?
Cu1 N2 C2 C1 47.4(3) . . . . ?
N1 C1 C2 N2 -49.0(3) . . . . ?
C12 N2 C3 C7 26.5(3) . . . . ?
C2 N2 C3 C7 -101.9(3) . . . . ?
Cu1 N2 C3 C7 148.3(2) . . . . ?
C12 N2 C3 C4 -98.9(3) . . . . ?
C2 N2 C3 C4 132.7(2) . . . . ?
Cu1 N2 C3 C4 22.9(3) . . . . ?
C13 N3 C4 C10 -66.6(3) . . . . ?
C5 N3 C4 C10 57.5(3) . . . . ?
Cu1 N3 C4 C10 175.1(2) . . . . ?
C13 N3 C4 C3 169.5(2) . . . . ?
C5 N3 C4 C3 -66.4(3) . . . . ?
Cu1 N3 C4 C3 51.3(2) . . . . ?
N2 C3 C4 N3 -50.4(3) . . . . ?
C7 C3 C4 N3 -178.2(2) . . . . ?
N2 C3 C4 C10 -176.2(2) . . . . ?
C7 C3 C4 C10 56.0(3) . . . . ?
C13 N3 C5 C6 -98.5(3) . . . . ?
C4 N3 C5 C6 136.6(3) . . . . ?
Cu1 N3 C5 C6 20.6(3) . . . . ?
C11 N1 C6 C5 173.3(3) . . . . ?
C1 N1 C6 C5 -65.6(3) . . . . ?
Cu1 N1 C6 C5 51.5(3) . . . . ?
N3 C5 C6 N1 -49.5(4) . . . . ?
N2 C3 C7 C8 177.6(2) . . . . ?
C4 C3 C7 C8 -56.9(3) . . . . ?
C3 C7 C8 C9 57.7(4) . . . . ?
C7 C8 C9 C10 -57.3(4) . . . . ?
C8 C9 C10 C4 57.0(4) . . . . ?
N3 C4 C10 C9 -179.4(3) . . . . ?
C3 C4 C10 C9 -56.0(3) . . . . ?
Cu1 O1 C14 O2 -28.8(5) . . . . ?
Cu1 O1 C14 C15 149.9(2) . . . . ?
O2 C14 C15 F1 -139.9(3) . . . . ?
O1 C14 C15 F1 41.3(4) . . . . ?
O2 C14 C15 F3 -18.0(4) . . . . ?
O1 C14 C15 F3 163.2(3) . . . . ?
O2 C14 C15 F2 100.5(3) . . . . ?
O1 C14 C15 F2 -78.3(4) . . . . ?
Cu1 O3 C16 O4 -11.7(5) . . . . ?
Cu1 O3 C16 C17 170.5(2) . . . . ?
O4 C16 C17 F4 138.4(3) . . . . ?
O3 C16 C17 F4 -43.6(4) . . . . ?
O4 C16 C17 F6 -104.1(4) . . . . ?
O3 C16 C17 F6 74.0(4) . . . . ?
O4 C16 C17 F5 16.1(5) . . . . ?
O3 C16 C17 F5 -165.8(3) . . . . ?
